data_4319080
loop_
_publ_author_name
'Sean A. Dalrymple'
'Masood Parvez'
'George K. H. Shimizu'

_publ_section_title
;
 Intra- and Intermolecular Second-Sphere Coordination Chemistry: Formation
 of Capsules, Half-Capsules, and Extended Structures with Hexaaquo- and
 Hexaamminemetal Ions
;
_journal_name_full 'Inorganic Chemistry'
_journal_page_first 6986
_journal_page_last 6996
_journal_paper_doi 10.1021/ic025627s
_journal_volume 41
_journal_year 2002
_chemical_formula_sum 'C9 H27 O18 S3 Zn1.5'
_chemical_formula_weight 617.54
_chemical_name_systematic
; 
 ? 
;
_space_group_IT_number 173
_symmetry_cell_setting hexagonal
_symmetry_space_group_name_Hall 'P 6c'
_symmetry_space_group_name_H-M 'P 63'
_atom_sites_solution_hydrogens geom
_atom_sites_solution_primary direct
_atom_sites_solution_secondary difmap
_audit_creation_method SHELXL-97
_cell_angle_alpha 90.00
_cell_angle_beta 90.00
_cell_angle_gamma 120.00
_cell_formula_units_Z 2
_cell_length_a 12.0673(6)
_cell_length_b 12.0673(6)
_cell_length_c 9.7020(4)
_cell_measurement_temperature 173(2)
_cell_volume 1223.52(10)
_computing_structure_refinement 'SHELXL-97 (Sheldrick, 1997)'
_computing_structure_solution 'SHELXS-97 (Sheldrick, 1990)'
_diffrn_ambient_temperature 173(2)
_diffrn_measured_fraction_theta_full 0.985
_diffrn_measured_fraction_theta_max 0.985
_diffrn_radiation_monochromator graphite
_diffrn_radiation_source 'fine-focus sealed tube'
_diffrn_radiation_type MoK\a
_diffrn_radiation_wavelength 0.71069
_diffrn_reflns_av_R_equivalents 0.0378
_diffrn_reflns_av_sigmaI/netI 0.0495
_diffrn_reflns_limit_h_max 16
_diffrn_reflns_limit_h_min -16
_diffrn_reflns_limit_k_max 14
_diffrn_reflns_limit_k_min -14
_diffrn_reflns_limit_l_max 7
_diffrn_reflns_limit_l_min -13
_diffrn_reflns_number 2615
_diffrn_reflns_theta_full 29.99
_diffrn_reflns_theta_max 29.99
_diffrn_reflns_theta_min 4.43
_exptl_absorpt_coefficient_mu 1.813
_exptl_crystal_density_diffrn 1.676
_exptl_crystal_density_method 'not measured'
_exptl_crystal_F_000 636
_refine_diff_density_max 0.693
_refine_diff_density_min -0.716
_refine_diff_density_rms 0.109
_refine_ls_abs_structure_details 'Flack H D (1983), Acta Cryst. A39, 876-881'
_refine_ls_abs_structure_Flack 0.53(4)
_refine_ls_extinction_method none
_refine_ls_goodness_of_fit_ref 1.091
_refine_ls_hydrogen_treatment mixed
_refine_ls_matrix_type full
_refine_ls_number_parameters 111
_refine_ls_number_reflns 1557
_refine_ls_number_restraints 1
_refine_ls_restrained_S_all 1.090
_refine_ls_R_factor_all 0.0621
_refine_ls_R_factor_gt 0.0601
_refine_ls_shift/su_max 0.000
_refine_ls_shift/su_mean 0.000
_refine_ls_structure_factor_coef Fsqd
_refine_ls_weighting_details 'calc w=1/[\s^2^(Fo^2^)+(0.0517P)^2^+4.2300P] where P=(Fo^2^+2Fc^2^)/3'
_refine_ls_weighting_scheme calc
_refine_ls_wR_factor_gt 0.1487
_refine_ls_wR_factor_ref 0.1503
_reflns_number_gt 1492
_reflns_number_total 1557
_reflns_threshold_expression >2sigma(I)
_cod_data_source_file ic025627s_s1_4.cif
_cod_data_source_block '[Zn1.5(H2O)9L](4)'
_cod_original_formula_sum 'C9 H27 O18 S3 Zn1.50'
_cod_database_code 4319080

loop_
_symmetry_equiv_pos_as_xyz
'x, y, z'
'-y, x-y, z'
'-x+y, -x, z'
'-x, -y, z+1/2'
'y, -x+y, z+1/2'
'x-y, x, z+1/2'

loop_
_atom_site_label
_atom_site_type_symbol
_atom_site_fract_x
_atom_site_fract_y
_atom_site_fract_z
_atom_site_U_iso_or_equiv
_atom_site_adp_type
_atom_site_occupancy
_atom_site_symmetry_multiplicity
_atom_site_calc_flag
_atom_site_refinement_flags
_atom_site_disorder_assembly
_atom_site_disorder_group
Zn2 Zn 0.0000 0.0000 0.1112(2) 0.0185(4) Uani 0.50 3 d SP . .
Zn1 Zn 0.3333 -0.3333 0.16469(12) 0.0259(3) Uani 1 3 d S . .
S1 S 0.35816(11) 0.03555(12) 0.3331(2) 0.0333(4) Uani 1 1 d . . .
O1 O 0.3441(4) 0.1325(5) 0.4086(8) 0.0495(18) Uani 1 1 d . . .
O2 O 0.2354(4) -0.0811(4) 0.3120(9) 0.0526(17) Uani 1 1 d . . .
O3 O 0.4531(4) 0.0098(4) 0.3950(6) 0.0353(11) Uani 1 1 d . . .
O4 O 0.3394(4) -0.1871(4) 0.0427(5) 0.0291(10) Uani 1 1 d . . .
H4A H 0.2528 -0.2121 0.0114 0.044 Uiso 1 1 calc R . .
H4B H 0.3945 -0.1725 -0.0373 0.044 Uiso 1 1 calc R . .
H4C H 0.3736 -0.1083 0.0971 0.044 Uiso 0.00 1 calc PR . .
O5 O 0.1915(6) -0.3271(5) 0.2771(8) 0.0539(18) Uani 1 1 d . . .
H5A H 0.1666 -0.3869 0.3546 0.081 Uiso 1 1 calc R . .
H5B H 0.1171 -0.3512 0.2179 0.081 Uiso 0.00 1 calc PR . .
H5C H 0.2235 -0.2402 0.3122 0.081 Uiso 1 1 calc R . .
O6 O 0.1457(8) 0.0116(7) -0.0123(9) 0.0212(15) Uani 0.50 1 d P . .
H6A H 0.1858 0.0929 -0.0626 0.032 Uiso 0.50 1 calc PR . .
H6B H 0.1103 -0.0596 -0.0780 0.032 Uiso 0.00 1 calc PR . .
H6C H 0.2099 0.0070 0.0455 0.032 Uiso 0.50 1 calc PR . .
O7 O 0.0085(8) -0.1402(8) 0.2276(11) 0.0281(19) Uani 0.50 1 d P . .
H7A H 0.0781 -0.1524 0.1935 0.042 Uiso 0.00 1 calc PR . .
H7B H -0.0728 -0.2209 0.2197 0.042 Uiso 0.50 1 calc PR . .
H7C H 0.0242 -0.1136 0.3244 0.042 Uiso 0.50 1 calc PR . .
C1 C 0.5466(5) 0.2221(5) 0.1738(9) 0.0281(12) Uani 1 1 d . . .
C2 C 0.6575(6) 0.2142(6) 0.1738(9) 0.0313(13) Uani 1 1 d . . .
H2 H 0.6514 0.1326 0.1739 0.038 Uiso 1 1 calc R . .
C3 C 0.4161(6) 0.1021(6) 0.1677(10) 0.0393(15) Uani 1 1 d . . .
H3A H 0.4215 0.0376 0.1094 0.047 Uiso 1 1 calc R . .
H3B H 0.3546 0.1229 0.1240 0.047 Uiso 1 1 calc R . .

loop_
_atom_site_aniso_label
_atom_site_aniso_U_11
_atom_site_aniso_U_22
_atom_site_aniso_U_33
_atom_site_aniso_U_23
_atom_site_aniso_U_13
_atom_site_aniso_U_12
Zn2 0.0174(4) 0.0174(4) 0.0208(9) 0.000 0.000 0.0087(2)
Zn1 0.0253(3) 0.0253(3) 0.0269(6) 0.000 0.000 0.01267(16)
S1 0.0167(5) 0.0186(5) 0.0563(11) -0.0094(7) -0.0005(7) 0.0027(4)
O1 0.025(2) 0.028(2) 0.089(5) -0.013(3) 0.017(3) 0.0089(17)
O2 0.0216(18) 0.0250(19) 0.091(5) -0.008(3) -0.008(3) -0.0035(15)
O3 0.0267(19) 0.0235(18) 0.048(3) -0.008(2) -0.009(2) 0.0067(16)
O4 0.0226(18) 0.0269(19) 0.037(3) 0.0065(19) 0.0085(18) 0.0120(16)
O5 0.065(4) 0.034(2) 0.063(4) 0.015(3) 0.041(3) 0.025(3)
O6 0.030(4) 0.021(3) 0.024(4) -0.004(3) 0.001(3) 0.021(3)
O7 0.019(4) 0.027(4) 0.040(5) 0.012(4) 0.005(3) 0.012(3)
C1 0.025(2) 0.026(2) 0.032(3) -0.003(3) -0.003(3) 0.0110(19)
C2 0.030(3) 0.026(2) 0.040(4) -0.006(3) -0.001(3) 0.016(2)
C3 0.029(3) 0.028(3) 0.056(4) -0.013(3) -0.018(3) 0.010(2)

loop_
_atom_type_symbol
_atom_type_description
_atom_type_scat_dispersion_real
_atom_type_scat_dispersion_imag
_atom_type_scat_source
C C 0.0033 0.0016 'International Tables Vol C Tables 4.2.6.8 and 6.1.1.4'
H H 0.0000 0.0000 'International Tables Vol C Tables 4.2.6.8 and 6.1.1.4'
O O 0.0106 0.0060 'International Tables Vol C Tables 4.2.6.8 and 6.1.1.4'
S S 0.1246 0.1234 'International Tables Vol C Tables 4.2.6.8 and 6.1.1.4'
Zn Zn 0.2839 1.4301 'International Tables Vol C Tables 4.2.6.8 and 6.1.1.4'

loop_
_geom_angle_atom_site_label_1
_geom_angle_atom_site_label_2
_geom_angle_atom_site_label_3
_geom_angle
_geom_angle_site_symmetry_1
_geom_angle_site_symmetry_3
_geom_angle_publ_flag
O6 Zn2 O6 90.0(3) 3 2 ?
O6 Zn2 O6 90.0(3) 3 . ?
O6 Zn2 O6 90.0(3) 2 . ?
O6 Zn2 O7 177.4(4) 3 2 ?
O6 Zn2 O7 89.0(3) 2 2 ?
O6 Zn2 O7 87.6(4) . 2 ?
O6 Zn2 O7 87.6(4) 3 . ?
O6 Zn2 O7 177.4(4) 2 . ?
O6 Zn2 O7 89.0(3) . . ?
O7 Zn2 O7 93.3(4) 2 . ?
O6 Zn2 O7 89.0(3) 3 3 ?
O6 Zn2 O7 87.6(4) 2 3 ?
O6 Zn2 O7 177.4(4) . 3 ?
O7 Zn2 O7 93.3(4) 2 3 ?
O7 Zn2 O7 93.3(4) . 3 ?
O5 Zn1 O5 94.6(3) . 3_655 ?
O5 Zn1 O5 94.6(3) . 2_545 ?
O5 Zn1 O5 94.6(3) 3_655 2_545 ?
O5 Zn1 O4 87.0(2) . . ?
O5 Zn1 O4 87.1(2) 3_655 . ?
O5 Zn1 O4 177.5(3) 2_545 . ?
O5 Zn1 O4 87.1(2) . 2_545 ?
O5 Zn1 O4 177.5(3) 3_655 2_545 ?
O5 Zn1 O4 87.0(2) 2_545 2_545 ?
O4 Zn1 O4 91.2(2) . 2_545 ?
O5 Zn1 O4 177.5(3) . 3_655 ?
O5 Zn1 O4 87.0(2) 3_655 3_655 ?
O5 Zn1 O4 87.1(2) 2_545 3_655 ?
O4 Zn1 O4 91.2(2) . 3_655 ?
O4 Zn1 O4 91.2(2) 2_545 3_655 ?
O3 S1 O2 112.3(3) . . ?
O3 S1 O1 112.5(4) . . ?
O2 S1 O1 112.0(3) . . ?
O3 S1 C3 107.2(3) . . ?
O2 S1 C3 106.9(4) . . ?
O1 S1 C3 105.6(4) . . ?
C2 C1 C2 119.1(6) . 3_665 ?
C2 C1 C3 120.7(5) . . ?
C2 C1 C3 120.1(5) 3_665 . ?
C1 C2 C1 120.9(6) . 2_655 ?
C1 C3 S1 112.5(6) . . ?

loop_
_geom_bond_atom_site_label_1
_geom_bond_atom_site_label_2
_geom_bond_distance
_geom_bond_site_symmetry_2
_geom_bond_publ_flag
Zn2 O6 2.074(8) 3 ?
Zn2 O6 2.074(8) 2 ?
Zn2 O6 2.074(8) . ?
Zn2 O7 2.079(8) 2 ?
Zn2 O7 2.079(8) . ?
Zn2 O7 2.079(8) 3 ?
Zn1 O5 2.062(6) . ?
Zn1 O5 2.062(6) 3_655 ?
Zn1 O5 2.062(6) 2_545 ?
Zn1 O4 2.095(5) . ?
Zn1 O4 2.095(5) 2_545 ?
Zn1 O4 2.095(5) 3_655 ?
S1 O3 1.458(5) . ?
S1 O2 1.460(4) . ?
S1 O1 1.461(5) . ?
S1 C3 1.774(10) . ?
C1 C2 1.389(8) . ?
C1 C2 1.396(8) 3_665 ?
C1 C3 1.517(8) . ?
C2 C1 1.396(8) 2_655 ?

loop_
_geom_hbond_atom_site_label_D
_geom_hbond_atom_site_label_H
_geom_hbond_atom_site_label_A
_geom_hbond_distance_DH
_geom_hbond_distance_HA
_geom_hbond_distance_DA
_geom_hbond_angle_DHA
_geom_hbond_site_symmetry_A
O4 H4A O1 0.98 1.76 2.697(7) 158.0 5_554
O4 H4B O3 0.98 2.01 2.747(6) 129.8 4_654
O5 H5A O3 0.98 2.13 2.856(7) 129.9 2_545
O5 H5C O2 0.98 1.85 2.764(7) 153.4 .
O6 H6A O2 0.98 2.05 2.981(11) 157.3 6_554
O6 H6B O1 0.98 1.99 2.727(8) 130.6 5_554
O7 H7A O2 0.98 2.01 2.593(10) 116.1 .
O7 H7B O1 0.98 2.43 3.107(11) 126.3 3

loop_
_geom_torsion_atom_site_label_1
_geom_torsion_atom_site_label_2
_geom_torsion_atom_site_label_3
_geom_torsion_atom_site_label_4
_geom_torsion
_geom_torsion_site_symmetry_1
_geom_torsion_site_symmetry_2
_geom_torsion_site_symmetry_3
_geom_torsion_site_symmetry_4
_geom_torsion_publ_flag
C2 C1 C2 C1 -0.1(16) 3_665 . . 2_655 ?
C3 C1 C2 C1 177.4(6) . . . 2_655 ?
C2 C1 C3 S1 86.2(8) . . . . ?
C2 C1 C3 S1 -96.3(8) 3_665 . . . ?
O3 S1 C3 C1 -57.2(5) . . . . ?
O2 S1 C3 C1 -177.8(4) . . . . ?
O1 S1 C3 C1 62.9(5) . . . . ?
